data_2233582
loop_
_publ_author_name
'Van Deun, Rik'
'Van Der Voort, Pascal'
'Van Driessche, Isabel'
'Van Hecke, Kristof'

_publ_section_title
;
 Tetraethylammonium
 tetrakis(1,1,1,5,5,5-hexafluoroacetylacetonato)terbate(III)
;
_journal_coeditor_code PK2378
_journal_issue 2
_journal_name_full 'Acta Crystallographica Section E'
_journal_page_first m111
_journal_page_last m112
_journal_paper_doi 10.1107/S1600536811055437
_journal_volume 68
_journal_year 2012
_chemical_formula_iupac '(C8 H20 N) [Tb (C5 H F6 O2)4]'
_chemical_formula_moiety 'C8 H20 N +, C20 H4 F24 O8 Tb -'
_chemical_formula_sum 'C28 H24 F24 N O8 Tb'
_chemical_formula_weight 1117.41
_chemical_name_systematic
;
Tetraethylammonium tetrakis(1,1,1,5,5,5-hexafluoroacetylacetonato)terbate(III)
;
_space_group_IT_number 14
_symmetry_cell_setting monoclinic
_symmetry_space_group_name_Hall '-P 2yn'
_symmetry_space_group_name_H-M 'P 1 21/n 1'
_atom_sites_solution_hydrogens geom
_atom_sites_solution_primary direct
_atom_sites_solution_secondary difmap
_audit_creation_method SHELXL-97
_cell_angle_alpha 90.00
_cell_angle_beta 94.657(6)
_cell_angle_gamma 90.00
_cell_formula_units_Z 4
_cell_length_a 12.7113(9)
_cell_length_b 16.9355(13)
_cell_length_c 18.3540(11)
_cell_measurement_reflns_used 3060
_cell_measurement_temperature 100(2)
_cell_measurement_theta_max 28.4418
_cell_measurement_theta_min 2.3543
_cell_volume 3938.1(5)
_computing_cell_refinement 'CrysAlis PRO (Agilent, 2010)'
_computing_data_collection 'CrysAlis PRO (Agilent, 2010)'
_computing_data_reduction 'CrysAlis PRO (Agilent, 2010)'
_computing_molecular_graphics 'DIAMOND (Brandenburg, 2008)'
_computing_publication_material 'PLATON (Spek, 2009)'
_computing_structure_refinement 'SHELXL97 (Sheldrick, 2008)'
_computing_structure_solution 'SHELXS97 (Sheldrick, 2008)'
_diffrn_ambient_temperature 100(2)
_diffrn_detector_area_resol_mean 10.35
_diffrn_measured_fraction_theta_full 0.988
_diffrn_measured_fraction_theta_max 0.988
_diffrn_measurement_device_type 'Agilent SuperNova Dual Cu at zero Atlas'
_diffrn_measurement_method '\w scans'
_diffrn_radiation_monochromator mirror
_diffrn_radiation_source 'SuperNova (Mo) X-ray Source'
_diffrn_radiation_type MoK\a
_diffrn_radiation_wavelength 0.71073
_diffrn_reflns_av_R_equivalents 0.0638
_diffrn_reflns_av_sigmaI/netI 0.1049
_diffrn_reflns_limit_h_max 15
_diffrn_reflns_limit_h_min -10
_diffrn_reflns_limit_k_max 19
_diffrn_reflns_limit_k_min -20
_diffrn_reflns_limit_l_max 21
_diffrn_reflns_limit_l_min -21
_diffrn_reflns_number 14178
_diffrn_reflns_theta_full 25.02
_diffrn_reflns_theta_max 25.02
_diffrn_reflns_theta_min 2.36
_diffrn_standards_number 0
_exptl_absorpt_coefficient_mu 1.956
_exptl_absorpt_correction_T_max 0.820
_exptl_absorpt_correction_T_min 0.531
_exptl_absorpt_correction_type multi-scan
_exptl_absorpt_process_details
;
(CrysAlis PRO; Agilent, 2010)
;
_exptl_crystal_colour colourless
_exptl_crystal_density_diffrn 1.885
_exptl_crystal_density_method 'not measured'
_exptl_crystal_description needle
_exptl_crystal_F_000 2176
_exptl_crystal_size_max 0.4
_exptl_crystal_size_mid 0.1
_exptl_crystal_size_min 0.1
_refine_diff_density_max 1.512
_refine_diff_density_min -1.242
_refine_ls_extinction_method none
_refine_ls_goodness_of_fit_ref 0.982
_refine_ls_hydrogen_treatment constr
_refine_ls_matrix_type full
_refine_ls_number_parameters 591
_refine_ls_number_reflns 6876
_refine_ls_number_restraints 90
_refine_ls_restrained_S_all 1.003
_refine_ls_R_factor_all 0.0897
_refine_ls_R_factor_gt 0.0535
_refine_ls_shift/su_max 0.001
_refine_ls_shift/su_mean 0.000
_refine_ls_structure_factor_coef Fsqd
_refine_ls_weighting_details 'calc w=1/[\s^2^(Fo^2^)+(0.0477P)^2^] where P=(Fo^2^+2Fc^2^)/3'
_refine_ls_weighting_scheme calc
_refine_ls_wR_factor_gt 0.1052
_refine_ls_wR_factor_ref 0.1232
_reflns_number_gt 4772
_reflns_number_total 6876
_reflns_threshold_expression I>2\s(I)
_cod_data_source_file pk2378.cif
_cod_data_source_block I
_cod_original_sg_symbol_H-M 'P 21/n'
_cod_database_code 2233582
_cod_database_fobs_code 2233582

loop_
_symmetry_equiv_pos_as_xyz
'x, y, z'
'-x+1/2, y+1/2, -z+1/2'
'-x, -y, -z'
'x-1/2, -y-1/2, z-1/2'

loop_
_atom_site_type_symbol
_atom_site_label
_atom_site_fract_x
_atom_site_fract_y
_atom_site_fract_z
_atom_site_U_iso_or_equiv
_atom_site_adp_type
_atom_site_calc_flag
_atom_site_refinement_flags
_atom_site_occupancy
_atom_site_symmetry_multiplicity
_atom_site_disorder_assembly
_atom_site_disorder_group
C C1 0.8770(4) -0.0312(3) 0.0638(2) 0.0408(18) Uani d D 1 1 . .
C C2 0.8119(5) 0.0356(3) 0.0246(3) 0.0269(14) Uani d . 1 1 A .
C C3 0.7175(5) 0.0124(3) -0.0131(3) 0.0344(16) Uani d . 1 1 . .
H H3 0.6992 -0.0420 -0.0135 0.041 Uiso calc R 1 1 A .
C C4 0.6495(4) 0.0647(3) -0.0499(3) 0.0262(14) Uani d . 1 1 A .
C C5 0.5548(5) 0.0315(4) -0.0952(3) 0.0397(17) Uani d . 1 1 . .
C C6 0.6132(4) 0.1453(3) 0.2003(3) 0.0259(14) Uani d . 1 1 . .
C C7 0.6239(5) 0.1927(3) 0.1298(2) 0.0251(14) Uani d . 1 1 A .
C C8 0.5408(4) 0.2398(3) 0.1044(3) 0.0206(13) Uani d . 1 1 . .
H H8 0.4770 0.2379 0.1280 0.025 Uiso calc R 1 1 . .
C C9 0.5479(5) 0.2907(3) 0.0443(3) 0.0240(14) Uani d . 1 1 A .
C C10 0.4618(5) 0.3541(3) 0.0308(3) 0.0299(15) Uani d . 1 1 . .
C C11 0.8151(6) 0.4535(3) 0.1453(3) 0.0407(18) Uani d . 1 1 . .
C C12 0.8176(5) 0.4065(3) 0.0732(3) 0.0314(15) Uani d . 1 1 A .
C C13 0.8257(5) 0.4492(3) 0.0096(3) 0.0414(18) Uani d . 1 1 . .
H H13 0.8368 0.5046 0.0127 0.050 Uiso calc R 1 1 . .
C C14 0.8179(5) 0.4129(3) -0.0592(3) 0.0292(15) Uani d . 1 1 A .
C C15 0.8325(5) 0.4656(3) -0.1259(3) 0.0400(18) Uani d . 1 1 . .
C C16 1.1411(5) 0.2831(3) -0.0144(3) 0.0295(15) Uani d . 1 1 . .
C C17 1.0321(4) 0.2525(3) -0.0428(3) 0.0227(14) Uani d . 1 1 A .
C C18 1.0187(4) 0.2291(3) -0.1155(3) 0.0240(14) Uani d . 1 1 . .
H H18 1.0745 0.2370 -0.1462 0.029 Uiso calc R 1 1 . .
C C19 0.9261(4) 0.1948(3) -0.1440(3) 0.0204(13) Uani d . 1 1 A .
C C20 0.9233(5) 0.1624(3) -0.2223(3) 0.0301(15) Uani d . 1 1 . .
C C21 0.0392(5) 0.1360(3) 0.3084(3) 0.0389(17) Uani d . 1 1 . .
H H21A 0.0257 0.1631 0.3546 0.047 Uiso calc R 1 1 . .
H H21B 0.1117 0.1143 0.3145 0.047 Uiso calc R 1 1 . .
C C22 -0.0386(6) 0.0668(4) 0.2971(3) 0.053(2) Uani d . 1 1 . .
H H22A -0.1111 0.0870 0.2946 0.080 Uiso calc R 1 1 . .
H H22B -0.0276 0.0298 0.3380 0.080 Uiso calc R 1 1 . .
H H22C -0.0268 0.0396 0.2513 0.080 Uiso calc R 1 1 . .
C C23 -0.0751(5) 0.2336(4) 0.2359(3) 0.0406(17) Uani d . 1 1 . .
H H23A -0.0736 0.2741 0.1970 0.049 Uiso calc R 1 1 . .
H H23B -0.1255 0.1921 0.2179 0.049 Uiso calc R 1 1 . .
C C24 -0.1160(6) 0.2718(4) 0.3030(4) 0.058(2) Uani d . 1 1 . .
H H24A -0.1166 0.2327 0.3423 0.086 Uiso calc R 1 1 . .
H H24B -0.1878 0.2914 0.2908 0.086 Uiso calc R 1 1 . .
H H24C -0.0700 0.3159 0.3191 0.086 Uiso calc R 1 1 . .
C C25 0.1164(5) 0.2586(3) 0.2736(3) 0.0367(17) Uani d . 1 1 . .
H H25A 0.1862 0.2328 0.2823 0.044 Uiso calc R 1 1 . .
H H25B 0.0976 0.2809 0.3207 0.044 Uiso calc R 1 1 . .
C C27 0.0568(5) 0.1617(4) 0.1757(3) 0.0431(18) Uani d . 1 1 . .
H H27A 0.0536 0.2041 0.1385 0.052 Uiso calc R 1 1 . .
H H27B 0.0007 0.1230 0.1609 0.052 Uiso calc R 1 1 . .
C C28 0.1652(5) 0.1201(4) 0.1762(3) 0.049(2) Uani d . 1 1 . .
H H28A 0.2211 0.1569 0.1940 0.074 Uiso calc R 1 1 . .
H H28B 0.1772 0.1031 0.1265 0.074 Uiso calc R 1 1 . .
H H28C 0.1662 0.0740 0.2085 0.074 Uiso calc R 1 1 . .
C C26 0.1247(5) 0.3262(3) 0.2183(3) 0.050(2) Uani d . 1 1 . .
H H26A 0.1509 0.3053 0.1734 0.076 Uiso calc R 1 1 . .
H H26B 0.1737 0.3664 0.2393 0.076 Uiso calc R 1 1 . .
H H26C 0.0550 0.3498 0.2071 0.076 Uiso calc R 1 1 . .
N N1 0.0347(3) 0.1967(2) 0.2478(2) 0.0238(11) Uani d . 1 1 . .
O O1 0.8526(3) 0.1026(2) 0.03109(17) 0.0249(9) Uani d . 1 1 . .
O O2 0.6578(3) 0.1386(2) -0.05394(18) 0.0276(10) Uani d . 1 1 . .
O O3 0.7119(3) 0.1847(2) 0.10428(17) 0.0260(9) Uani d . 1 1 . .
O O4 0.6180(3) 0.2930(2) 0.00045(17) 0.0266(10) Uani d . 1 1 . .
O O5 0.8142(3) 0.3344(2) 0.08163(17) 0.0271(10) Uani d . 1 1 . .
O O6 0.7992(3) 0.34237(19) -0.07428(17) 0.0243(9) Uani d . 1 1 . .
O O7 0.9674(3) 0.24911(18) 0.00547(17) 0.0221(9) Uani d . 1 1 . .
O O8 0.8409(3) 0.18631(19) -0.11522(17) 0.0233(9) Uani d . 1 1 . .
F F1B 0.8437(7) -0.0451(6) 0.1273(3) 0.069(3) Uani d PDU 0.425(4) 1 A 1
F F2B 0.9779(5) -0.0073(4) 0.0802(4) 0.044(2) Uani d PDU 0.425(4) 1 A 1
F F3B 0.8865(8) -0.0927(4) 0.0223(4) 0.060(3) Uani d PDU 0.425(4) 1 A 1
F F1A 0.8147(5) -0.0854(3) 0.0929(3) 0.0524(18) Uani d PDU 0.575(4) 1 A 2
F F2A 0.9494(6) -0.0096(4) 0.1126(3) 0.069(2) Uani d PDU 0.575(4) 1 A 2
F F3A 0.9235(5) -0.0736(3) 0.0135(3) 0.0427(18) Uani d PDU 0.575(4) 1 A 2
F F4 0.5671(3) 0.0363(2) -0.16613(18) 0.0701(13) Uani d . 1 1 A .
F F5 0.5332(3) -0.0435(2) -0.07899(19) 0.0610(12) Uani d . 1 1 A .
F F6 0.4669(3) 0.0730(2) -0.0848(2) 0.0661(13) Uani d . 1 1 A .
F F7 0.6745(3) 0.17776(19) 0.25596(15) 0.0388(9) Uani d . 1 1 . .
F F8 0.6463(3) 0.07081(17) 0.19320(15) 0.0371(9) Uani d . 1 1 . .
F F9 0.5163(3) 0.14256(19) 0.22091(16) 0.0390(9) Uani d . 1 1 . .
F F10 0.4251(3) 0.3581(2) -0.03773(16) 0.0535(11) Uani d . 1 1 . .
F F11 0.5033(3) 0.4249(2) 0.0478(2) 0.0693(14) Uani d . 1 1 . .
F F12 0.3802(3) 0.3450(2) 0.07027(17) 0.0517(11) Uani d . 1 1 . .
F F13 0.8205(4) 0.5301(2) 0.13763(19) 0.0816(15) Uani d U 1 1 . .
F F14 0.8916(3) 0.4309(2) 0.19396(16) 0.0477(11) Uani d . 1 1 . .
F F15 0.7254(3) 0.4379(3) 0.17600(19) 0.0700(13) Uani d . 1 1 . .
F F16 0.9110(3) 0.5157(2) -0.11361(19) 0.0645(12) Uani d . 1 1 . .
F F17 0.8480(4) 0.4257(2) -0.18469(18) 0.0783(15) Uani d U 1 1 . .
F F18 0.7465(4) 0.5087(2) -0.1421(2) 0.0771(14) Uani d . 1 1 . .
F F19 1.1866(3) 0.2368(2) 0.03637(18) 0.0454(10) Uani d . 1 1 . .
F F20 1.1322(3) 0.3534(2) 0.0180(2) 0.0636(13) Uani d . 1 1 . .
F F21 1.2065(3) 0.2928(3) -0.06505(18) 0.0653(13) Uani d . 1 1 . .
F F22 0.8784(3) 0.09067(18) -0.22706(16) 0.0432(10) Uani d . 1 1 . .
F F23 1.0188(3) 0.1542(2) -0.24729(15) 0.0422(10) Uani d . 1 1 . .
F F24 0.8672(3) 0.20959(19) -0.26958(14) 0.0343(9) Uani d . 1 1 . .
Tb Tb1 0.78328(2) 0.228824(14) -0.002340(13) 0.02031(7) Uani d . 1 1 A .

loop_
_atom_site_aniso_label
_atom_site_aniso_U_11
_atom_site_aniso_U_22
_atom_site_aniso_U_33
_atom_site_aniso_U_12
_atom_site_aniso_U_13
_atom_site_aniso_U_23
C1 0.062(5) 0.020(3) 0.040(3) 0.002(3) 0.000(3) -0.007(3)
C2 0.037(4) 0.024(3) 0.021(3) 0.008(3) 0.008(2) 0.003(2)
C3 0.051(4) 0.020(3) 0.029(3) 0.002(3) -0.011(3) -0.009(2)
C4 0.032(3) 0.015(3) 0.033(3) -0.001(2) 0.013(3) 0.003(2)
C5 0.046(4) 0.037(3) 0.035(3) -0.020(3) -0.010(3) 0.009(3)
C6 0.024(3) 0.026(3) 0.030(3) -0.002(3) 0.010(2) 0.003(2)
C7 0.036(4) 0.025(3) 0.014(2) -0.007(3) 0.001(2) -0.007(2)
C8 0.018(3) 0.022(3) 0.022(3) -0.003(2) 0.006(2) -0.005(2)
C9 0.035(3) 0.017(3) 0.020(3) 0.002(2) 0.001(2) -0.004(2)
C10 0.036(4) 0.029(3) 0.025(3) 0.003(3) 0.003(3) -0.002(3)
C11 0.075(5) 0.023(3) 0.023(3) 0.012(3) -0.002(3) -0.003(3)
C12 0.039(4) 0.028(3) 0.028(3) 0.003(3) 0.004(3) -0.004(3)
C13 0.077(5) 0.021(3) 0.027(3) 0.001(3) 0.008(3) -0.005(3)
C14 0.042(4) 0.012(3) 0.034(3) 0.005(3) 0.004(3) 0.009(2)
C15 0.052(4) 0.026(3) 0.042(3) 0.001(3) 0.004(3) 0.007(3)
C16 0.028(3) 0.029(3) 0.033(3) -0.012(3) 0.007(3) 0.002(3)
C17 0.032(3) 0.012(2) 0.025(3) -0.001(2) 0.005(2) 0.001(2)
C18 0.027(3) 0.024(3) 0.021(3) -0.005(3) 0.008(2) 0.009(2)
C19 0.030(3) 0.010(2) 0.021(3) 0.001(2) 0.003(2) 0.002(2)
C20 0.038(4) 0.031(3) 0.023(3) 0.002(3) 0.012(3) -0.001(2)
C21 0.051(4) 0.027(3) 0.041(3) 0.008(3) 0.015(3) 0.011(3)
C22 0.074(5) 0.030(3) 0.057(4) -0.022(3) 0.011(4) 0.005(3)
C23 0.039(4) 0.038(3) 0.045(3) -0.003(3) 0.000(3) 0.006(3)
C24 0.059(5) 0.049(4) 0.069(4) -0.008(4) 0.032(4) -0.022(4)
C25 0.041(4) 0.036(3) 0.033(3) -0.007(3) 0.002(3) -0.005(3)
C27 0.054(4) 0.041(4) 0.034(3) -0.012(3) 0.005(3) -0.007(3)
C28 0.066(5) 0.036(4) 0.048(4) -0.001(3) 0.022(3) -0.013(3)
C26 0.052(4) 0.025(3) 0.077(4) -0.004(3) 0.023(4) 0.014(3)
N1 0.027(3) 0.026(2) 0.019(2) -0.006(2) 0.0032(19) -0.0013(19)
O1 0.029(2) 0.0205(19) 0.0264(18) 0.0043(17) 0.0078(16) 0.0028(16)
O2 0.026(2) 0.032(2) 0.0256(18) -0.0020(18) 0.0034(16) 0.0074(17)
O3 0.029(2) 0.0207(18) 0.0304(19) 0.0034(17) 0.0129(17) 0.0044(16)
O4 0.032(2) 0.0250(19) 0.0242(18) 0.0027(17) 0.0092(17) 0.0089(16)
O5 0.034(2) 0.023(2) 0.0253(19) 0.0037(18) 0.0094(17) -0.0015(16)
O6 0.025(2) 0.0208(18) 0.0280(19) -0.0021(17) 0.0061(16) 0.0069(16)
O7 0.030(2) 0.0121(17) 0.0242(18) -0.0036(16) 0.0042(17) -0.0036(15)
O8 0.028(2) 0.0177(18) 0.0242(18) -0.0004(17) 0.0051(16) -0.0004(16)
F1B 0.070(5) 0.081(5) 0.056(4) 0.013(4) 0.012(4) 0.028(4)
F2B 0.055(5) 0.038(4) 0.038(4) 0.014(4) -0.009(4) 0.004(3)
F3B 0.068(5) 0.033(4) 0.077(5) 0.005(4) -0.010(4) -0.003(4)
F1A 0.053(4) 0.044(3) 0.062(3) 0.010(3) 0.019(3) 0.037(3)
F2A 0.094(5) 0.045(4) 0.060(4) 0.008(4) -0.046(4) 0.003(3)
F3A 0.047(4) 0.033(3) 0.051(3) 0.014(3) 0.022(3) 0.008(3)
F4 0.097(3) 0.080(3) 0.0300(19) -0.047(2) -0.013(2) 0.0041(19)
F5 0.084(3) 0.0315(19) 0.062(2) -0.023(2) -0.031(2) 0.0131(18)
F6 0.045(3) 0.066(3) 0.083(3) -0.020(2) -0.019(2) 0.014(2)
F7 0.046(2) 0.049(2) 0.0212(15) -0.0158(18) 0.0030(15) 0.0005(15)
F8 0.056(2) 0.0237(16) 0.0318(16) 0.0019(16) 0.0073(16) 0.0088(14)
F9 0.034(2) 0.047(2) 0.0382(17) -0.0094(17) 0.0149(15) 0.0119(15)
F10 0.047(2) 0.086(3) 0.0270(17) 0.032(2) 0.0002(16) 0.0033(18)
F11 0.054(3) 0.0249(19) 0.126(3) 0.0111(19) -0.011(2) -0.012(2)
F12 0.046(2) 0.069(3) 0.0436(18) 0.0258(19) 0.0239(17) 0.0135(18)
F13 0.172(4) 0.030(2) 0.040(2) 0.017(2) -0.006(2) -0.0085(17)
F14 0.064(3) 0.045(2) 0.0326(18) 0.0107(19) -0.0061(18) -0.0105(16)
F15 0.056(3) 0.105(3) 0.050(2) 0.018(2) 0.0146(19) -0.040(2)
F16 0.081(3) 0.058(2) 0.053(2) -0.036(2) 0.004(2) 0.021(2)
F17 0.171(4) 0.035(2) 0.0339(19) -0.021(3) 0.036(2) 0.0034(17)
F18 0.085(3) 0.070(3) 0.077(3) 0.018(3) 0.013(2) 0.051(2)
F19 0.041(2) 0.047(2) 0.0453(19) -0.0115(18) -0.0128(17) 0.0125(17)
F20 0.053(3) 0.033(2) 0.102(3) -0.0132(19) -0.005(2) -0.020(2)
F21 0.036(2) 0.124(4) 0.0367(19) -0.038(2) 0.0125(17) 0.001(2)
F22 0.067(3) 0.0304(18) 0.0317(17) -0.0021(18) 0.0037(17) -0.0135(15)
F23 0.041(2) 0.059(2) 0.0284(17) 0.0141(18) 0.0105(15) -0.0070(16)
F24 0.036(2) 0.049(2) 0.0180(15) 0.0086(16) 0.0026(14) 0.0032(15)
Tb1 0.02640(15) 0.01570(12) 0.01963(12) 0.00014(12) 0.00668(10) 0.00082(11)

loop_
_atom_type_symbol
_atom_type_description
_atom_type_scat_dispersion_real
_atom_type_scat_dispersion_imag
_atom_type_scat_source
C C 0.0033 0.0016 'International Tables Vol C Tables 4.2.6.8 and 6.1.1.4'
H H 0.0000 0.0000 'International Tables Vol C Tables 4.2.6.8 and 6.1.1.4'
N N 0.0061 0.0033 'International Tables Vol C Tables 4.2.6.8 and 6.1.1.4'
O O 0.0106 0.0060 'International Tables Vol C Tables 4.2.6.8 and 6.1.1.4'
Tb Tb -0.1723 4.1537 'International Tables Vol C Tables 4.2.6.8 and 6.1.1.4'
S S 0.1246 0.1234 'International Tables Vol C Tables 4.2.6.8 and 6.1.1.4'
F F 0.0171 0.0103 'International Tables Vol C Tables 4.2.6.8 and 6.1.1.4'

loop_
_geom_angle_atom_site_label_1
_geom_angle_atom_site_label_2
_geom_angle_atom_site_label_3
_geom_angle
F2A C1 F1B 72.1(5)
F2A C1 F3B 122.7(6)
F1B C1 F3B 115.8(6)
F2A C1 F3A 107.5(5)
F1B C1 F3A 135.8(6)
F2A C1 F1A 109.2(5)
F3B C1 F1A 76.9(5)
F3A C1 F1A 102.4(5)
F1B C1 F2B 103.2(6)
F3B C1 F2B 103.7(6)
F3A C1 F2B 81.4(5)
F1A C1 F2B 133.7(5)
F2A C1 C2 116.2(5)
F1B C1 C2 110.5(5)
F3B C1 C2 112.7(5)
F3A C1 C2 108.6(4)
F1A C1 C2 111.9(4)
F2B C1 C2 110.2(5)
O1 C2 C3 129.5(5)
O1 C2 C1 114.9(5)
C3 C2 C1 115.6(5)
C4 C3 C2 123.0(5)
C4 C3 H3 118.5
C2 C3 H3 118.5
O2 C4 C3 128.0(5)
O2 C4 C5 113.8(5)
C3 C4 C5 118.1(5)
F4 C5 F5 108.6(5)
F4 C5 F6 105.9(5)
F5 C5 F6 106.0(5)
F4 C5 C4 111.4(5)
F5 C5 C4 113.5(5)
F6 C5 C4 111.1(5)
F9 C6 F8 107.6(4)
F9 C6 F7 107.0(4)
F8 C6 F7 106.8(4)
F9 C6 C7 114.1(4)
F8 C6 C7 111.1(4)
F7 C6 C7 109.8(4)
O3 C7 C8 128.3(5)
O3 C7 C6 113.7(5)
C8 C7 C6 118.0(5)
C7 C8 C9 121.7(5)
C7 C8 H8 119.2
C9 C8 H8 119.2
O4 C9 C8 128.1(5)
O4 C9 C10 114.2(4)
C8 C9 C10 117.6(5)
F10 C10 F12 107.4(5)
F10 C10 F11 106.4(5)
F12 C10 F11 106.8(4)
F10 C10 C9 112.6(4)
F12 C10 C9 114.2(4)
F11 C10 C9 109.1(5)
F13 C11 F14 108.5(5)
F13 C11 F15 107.2(5)
F14 C11 F15 105.3(4)
F13 C11 C12 114.4(5)
F14 C11 C12 111.3(5)
F15 C11 C12 109.7(5)
O5 C12 C13 129.0(5)
O5 C12 C11 113.5(4)
C13 C12 C11 117.5(5)
C12 C13 C14 121.8(5)
C12 C13 H13 119.1
C14 C13 H13 119.1
O6 C14 C13 128.3(5)
O6 C14 C15 114.4(5)
C13 C14 C15 117.2(5)
F17 C15 F16 108.3(5)
F17 C15 F18 106.0(5)
F16 C15 F18 106.4(5)
F17 C15 C14 113.2(5)
F16 C15 C14 112.2(5)
F18 C15 C14 110.3(5)
F21 C16 F19 108.1(5)
F21 C16 F20 106.6(5)
F19 C16 F20 105.3(4)
F21 C16 C17 114.3(4)
F19 C16 C17 111.9(4)
F20 C16 C17 110.1(5)
O7 C17 C18 128.9(5)
O7 C17 C16 113.6(4)
C18 C17 C16 117.4(5)
C19 C18 C17 121.3(5)
C19 C18 H18 119.4
C17 C18 H18 119.4
O8 C19 C18 129.2(5)
O8 C19 C20 113.5(4)
C18 C19 C20 117.4(5)
F23 C20 F22 106.1(4)
F23 C20 F24 106.8(4)
F22 C20 F24 107.3(4)
F23 C20 C19 113.8(5)
F22 C20 C19 111.2(4)
F24 C20 C19 111.3(4)
N1 C21 C22 115.7(5)
N1 C21 H21A 108.4
C22 C21 H21A 108.4
N1 C21 H21B 108.4
C22 C21 H21B 108.4
H21A C21 H21B 107.4
C21 C22 H22A 109.5
C21 C22 H22B 109.5
H22A C22 H22B 109.5
C21 C22 H22C 109.5
H22A C22 H22C 109.5
H22B C22 H22C 109.5
C24 C23 N1 115.2(5)
C24 C23 H23A 108.5
N1 C23 H23A 108.5
C24 C23 H23B 108.5
N1 C23 H23B 108.5
H23A C23 H23B 107.5
C23 C24 H24A 109.5
C23 C24 H24B 109.5
H24A C24 H24B 109.5
C23 C24 H24C 109.5
H24A C24 H24C 109.5
H24B C24 H24C 109.5
N1 C25 C26 112.8(5)
N1 C25 H25A 109.0
C26 C25 H25A 109.0
N1 C25 H25B 109.0
C26 C25 H25B 109.0
H25A C25 H25B 107.8
N1 C27 C28 113.9(5)
N1 C27 H27A 108.8
C28 C27 H27A 108.8
N1 C27 H27B 108.8
C28 C27 H27B 108.8
H27A C27 H27B 107.7
C27 C28 H28A 109.5
C27 C28 H28B 109.5
H28A C28 H28B 109.5
C27 C28 H28C 109.5
H28A C28 H28C 109.5
H28B C28 H28C 109.5
C25 C26 H26A 109.5
C25 C26 H26B 109.5
H26A C26 H26B 109.5
C25 C26 H26C 109.5
H26A C26 H26C 109.5
H26B C26 H26C 109.5
C27 N1 C21 112.4(4)
C27 N1 C25 112.0(4)
C21 N1 C25 104.8(4)
C27 N1 C23 105.6(4)
C21 N1 C23 111.3(4)
C25 N1 C23 110.8(4)
C2 O1 Tb1 130.7(3)
C4 O2 Tb1 132.8(3)
C7 O3 Tb1 134.0(3)
C9 O4 Tb1 132.9(3)
C12 O5 Tb1 132.2(3)
C14 O6 Tb1 133.1(3)
C17 O7 Tb1 131.8(3)
C19 O8 Tb1 132.4(3)
O3 Tb1 O6 141.84(12)
O3 Tb1 O2 80.42(12)
O6 Tb1 O2 113.06(12)
O3 Tb1 O7 116.42(12)
O6 Tb1 O7 77.57(11)
O2 Tb1 O7 139.15(12)
O3 Tb1 O8 143.35(12)
O6 Tb1 O8 73.15(11)
O2 Tb1 O8 72.40(12)
O7 Tb1 O8 73.80(12)
O3 Tb1 O4 74.01(12)
O6 Tb1 O4 75.75(12)
O2 Tb1 O4 74.53(12)
O7 Tb1 O4 144.01(11)
O8 Tb1 O4 119.80(12)
O3 Tb1 O5 75.68(12)
O6 Tb1 O5 74.41(11)
O2 Tb1 O5 145.33(12)
O7 Tb1 O5 74.91(12)
O8 Tb1 O5 138.75(12)
O4 Tb1 O5 74.97(12)
O3 Tb1 O1 69.99(11)
O6 Tb1 O1 146.60(12)
O2 Tb1 O1 75.19(12)
O7 Tb1 O1 76.69(12)
O8 Tb1 O1 79.48(11)
O4 Tb1 O1 135.94(12)
O5 Tb1 O1 118.18(11)

loop_
_geom_bond_atom_site_label_1
_geom_bond_atom_site_label_2
_geom_bond_distance
_geom_bond_publ_flag
C1 F2A 1.284(6) ?
C1 F1B 1.293(7) ?
C1 F3B 1.300(7) ?
C1 F3A 1.344(6) ?
C1 F1A 1.350(6) ?
C1 F2B 1.356(7) ?
C1 C2 1.545(7) ?
C2 O1 1.249(6) ?
C2 C3 1.393(8) ?
C3 C4 1.375(8) ?
C3 H3 0.9500 ?
C4 O2 1.259(6) ?
C4 C5 1.514(8) ?
C5 F4 1.326(6) ?
C5 F5 1.338(6) ?
C5 F6 1.348(7) ?
C6 F9 1.318(6) ?
C6 F8 1.340(6) ?
C6 F7 1.350(6) ?
C6 C7 1.537(7) ?
C7 O3 1.255(6) ?
C7 C8 1.375(7) ?
C8 C9 1.410(7) ?
C8 H8 0.9500 ?
C9 O4 1.249(6) ?
C9 C10 1.539(8) ?
C10 F10 1.307(6) ?
C10 F12 1.322(6) ?
C10 F11 1.336(6) ?
C11 F13 1.307(6) ?
C11 F14 1.322(7) ?
C11 F15 1.337(8) ?
C11 C12 1.547(7) ?
C12 O5 1.233(6) ?
C12 C13 1.384(7) ?
C13 C14 1.401(7) ?
C13 H13 0.9500 ?
C14 O6 1.244(6) ?
C14 C15 1.538(8) ?
C15 F17 1.302(7) ?
C15 F16 1.315(7) ?
C15 F18 1.328(7) ?
C16 F21 1.307(6) ?
C16 F19 1.315(6) ?
C16 F20 1.340(6) ?
C16 C17 1.531(8) ?
C17 O7 1.258(6) ?
C17 C18 1.390(7) ?
C18 C19 1.376(7) ?
C18 H18 0.9500 ?
C19 O8 1.251(6) ?
C19 C20 1.538(7) ?
C20 F23 1.339(6) ?
C20 F22 1.341(6) ?
C20 F24 1.341(6) ?
C21 N1 1.513(7) ?
C21 C22 1.536(8) ?
C21 H21A 0.9900 ?
C21 H21B 0.9900 ?
C22 H22A 0.9800 ?
C22 H22B 0.9800 ?
C22 H22C 0.9800 ?
C23 C24 1.520(8) ?
C23 N1 1.528(7) ?
C23 H23A 0.9900 ?
C23 H23B 0.9900 ?
C24 H24A 0.9800 ?
C24 H24B 0.9800 ?
C24 H24C 0.9800 ?
C25 N1 1.524(7) ?
C25 C26 1.539(8) ?
C25 H25A 0.9900 ?
C25 H25B 0.9900 ?
C27 N1 1.498(7) ?
C27 C28 1.547(9) ?
C27 H27A 0.9900 ?
C27 H27B 0.9900 ?
C28 H28A 0.9800 ?
C28 H28B 0.9800 ?
C28 H28C 0.9800 ?
C26 H26A 0.9800 ?
C26 H26B 0.9800 ?
C26 H26C 0.9800 ?
Tb1 O1 2.373(3) y
Tb1 O2 2.351(4) y
Tb1 O3 2.345(3) y
Tb1 O4 2.369(4) y
Tb1 O5 2.372(3) y
Tb1 O6 2.351(3) y
Tb1 O7 2.359(4) y
Tb1 O8 2.365(3) y

loop_
_geom_hbond_atom_site_label_D
_geom_hbond_atom_site_label_H
_geom_hbond_atom_site_label_A
_geom_hbond_site_symmetry_A
_geom_hbond_distance_DH
_geom_hbond_distance_HA
_geom_hbond_distance_DA
_geom_hbond_angle_DHA
C3 H3 F5 . 0.95 2.34 2.718(7) 103
C8 H8 F9 . 0.95 2.37 2.737(6) 102
C8 H8 F12 . 0.95 2.39 2.743(6) 102
C13 H13 F13 . 0.95 2.36 2.726(6) 102
C13 H13 F20 3_765 0.95 2.51 3.430(6) 164
C18 H18 F21 . 0.95 2.35 2.713(7) 102
C18 H18 F23 . 0.95 2.39 2.731(6) 101
C21 H21A F10 4_566 0.99 2.47 3.279(7) 139
C26 H26C F14 1_455 0.98 2.49 3.451(7) 169
C27 H27B F2A 1_455 0.99 2.48 3.371(9) 149
